data_7244697
loop_
_publ_author_name
'Prashanth, Jupally'
'Arikatla, Sivalakshmi Devi'
'Surov, Artem'
'Voronin, Alexander P.'
'Andrei, Churakov'
'Perlovich, German L.'
'Balasubramanian, Sridhar'

_publ_section_title
;
 Understanding the thermal stability of apalutamide crystalline solvates
 through crystal structure analyses and computational studies
;
_journal_name_full CrystEngComm
_journal_paper_doi 10.1039/D2CE00216G
_journal_year 2022
_chemical_formula_moiety 'C21 H15 F4 N5 O2 S'
_chemical_formula_sum 'C21 H15 F4 N5 O2 S'
_chemical_formula_weight 477.44
_space_group_crystal_system monoclinic
_space_group_IT_number 14
_space_group_name_Hall '-P 2ybc'
_space_group_name_H-M_alt 'P 1 21/c 1'
_atom_sites_solution_hydrogens mixed
_atom_sites_solution_primary difmap
_atom_sites_solution_secondary difmap
_audit_creation_method SHELXL-2018/3
_audit_update_record
;
2022-02-11 deposited with the CCDC.	2022-03-30 downloaded from the CCDC.
;
_cell_angle_alpha 90
_cell_angle_beta 100.8839(11)
_cell_angle_gamma 90
_cell_formula_units_Z 8
_cell_length_a 17.7813(6)
_cell_length_b 13.0140(4)
_cell_length_c 18.4676(6)
_cell_measurement_reflns_used 9982
_cell_measurement_temperature 100(2)
_cell_measurement_theta_max 30.501
_cell_measurement_theta_min 2.246
_cell_volume 4196.6(2)
_computing_cell_refinement 'SAINT (Bruker, 2008)'
_computing_data_collection '<i>APEX2</i> (Bruker, 2008)'
_computing_data_reduction 'SAINT (Bruker, 2008)'
_computing_structure_refinement 'SHELXL-2018/3 (Sheldrick, 2018)'
_computing_structure_solution 'SHELXTL (Sheldrick, 2008)'
_diffrn_ambient_temperature 100(2)
_diffrn_measured_fraction_theta_full 0.998
_diffrn_measured_fraction_theta_max 0.998
_diffrn_measurement_device_type 'Bruker SMART APEX II'
_diffrn_measurement_method \w
_diffrn_radiation_type MoK\a
_diffrn_radiation_wavelength 0.71073
_diffrn_reflns_av_R_equivalents 0.0390
_diffrn_reflns_av_unetI/netI 0.0327
_diffrn_reflns_Laue_measured_fraction_full 0.998
_diffrn_reflns_Laue_measured_fraction_max 0.998
_diffrn_reflns_limit_h_max 22
_diffrn_reflns_limit_h_min -21
_diffrn_reflns_limit_k_max 16
_diffrn_reflns_limit_k_min -15
_diffrn_reflns_limit_l_max 23
_diffrn_reflns_limit_l_min -23
_diffrn_reflns_number 42501
_diffrn_reflns_point_group_measured_fraction_full 0.998
_diffrn_reflns_point_group_measured_fraction_max 0.998
_diffrn_reflns_theta_full 25.242
_diffrn_reflns_theta_max 27.000
_diffrn_reflns_theta_min 2.139
_exptl_absorpt_coefficient_mu 0.220
_exptl_absorpt_correction_type multi-scan
_exptl_absorpt_process_details 'SADABS (Bruker, 2016)'
_exptl_crystal_colour colourless
_exptl_crystal_density_diffrn 1.511
_exptl_crystal_description prism
_exptl_crystal_F_000 1952
_exptl_crystal_size_max 0.250
_exptl_crystal_size_mid 0.200
_exptl_crystal_size_min 0.100
_exptl_transmission_factor_max 0.8622
_exptl_transmission_factor_min 0.7323
_refine_diff_density_max 1.007
_refine_diff_density_min -0.793
_refine_diff_density_rms 0.056
_refine_ls_extinction_method none
_refine_ls_goodness_of_fit_ref 1.031
_refine_ls_hydrogen_treatment mixed
_refine_ls_matrix_type full
_refine_ls_number_parameters 616
_refine_ls_number_reflns 9154
_refine_ls_number_restraints 0
_refine_ls_restrained_S_all 1.031
_refine_ls_R_factor_all 0.0552
_refine_ls_R_factor_gt 0.0432
_refine_ls_shift/su_max 0.001
_refine_ls_shift/su_mean 0.000
_refine_ls_structure_factor_coef Fsqd
_refine_ls_weighting_details 'w=1/[\s^2^(Fo^2^)+(0.0461P)^2^+3.5415P] where P=(Fo^2^+2Fc^2^)/3'
_refine_ls_weighting_scheme calc
_refine_ls_wR_factor_gt 0.1013
_refine_ls_wR_factor_ref 0.1078
_reflns_Friedel_coverage 0.000
_reflns_number_gt 7500
_reflns_number_total 9154
_reflns_threshold_expression 'I > 2\s(I)'
_cod_data_source_file d2ce00216g2.cif
_cod_data_source_block a_CCDC3
_cod_original_sg_symbol_H-M 'P 21/c'
_cod_database_code 7244697
_shelx_shelxl_version_number 2018/3
_shelx_space_group_comment
;
The symmetry employed for this shelxl refinement is uniquely defined
by the following loop, which should always be used as a source of
symmetry information in preference to the above space-group names.
They are only intended as comments.
;
_shelx_estimated_absorpt_t_min 0.947
_shelx_estimated_absorpt_t_max 0.978

loop_
_space_group_symop_operation_xyz
'x, y, z'
'-x, y+1/2, -z+1/2'
'-x, -y, -z'
'x, -y-1/2, z-1/2'

loop_
_atom_site_label
_atom_site_type_symbol
_atom_site_fract_x
_atom_site_fract_y
_atom_site_fract_z
_atom_site_U_iso_or_equiv
_atom_site_adp_type
_atom_site_occupancy
_atom_site_site_symmetry_order
_atom_site_calc_flag
_atom_site_refinement_flags_posn
_atom_site_refinement_flags_adp
_atom_site_refinement_flags_occupancy
_atom_site_disorder_assembly
_atom_site_disorder_group
S1 S 0.27638(3) 0.41307(4) 0.37722(3) 0.02259(11) Uani 1 1 d . . . . .
F1 F 0.33750(7) 0.80846(10) 0.46622(7) 0.0322(3) Uani 1 1 d . . . . .
F11 F -0.00964(10) 0.32512(14) 0.34368(11) 0.0748(6) Uani 1 1 d . . . . .
F12 F -0.07980(7) 0.26902(13) 0.24320(8) 0.0499(4) Uani 1 1 d . . . . .
F13 F -0.01925(7) 0.16607(11) 0.32234(7) 0.0407(3) Uani 1 1 d . . . . .
O11 O 0.49629(9) 0.80746(11) 0.54435(7) 0.0280(3) Uani 1 1 d . . . . .
O12 O 0.18793(9) 0.47655(12) 0.10802(8) 0.0338(4) Uani 1 1 d . . . . .
N11 N 0.53869(9) 0.87800(12) 0.44733(9) 0.0197(3) Uani 1 1 d . . . . .
H11 H 0.5341(13) 0.8764(17) 0.4003(13) 0.023(6) Uiso 1 1 d . . . . .
N12 N 0.29576(9) 0.55514(12) 0.27622(8) 0.0193(3) Uani 1 1 d . . . . .
N13 N 0.21519(9) 0.43184(12) 0.23165(8) 0.0186(3) Uani 1 1 d . . . . .
N14 N 0.12266(10) 0.18963(13) 0.16441(9) 0.0243(4) Uani 1 1 d . . . . .
N15 N -0.03902(12) 0.04786(15) 0.16847(11) 0.0377(5) Uani 1 1 d . . . . .
C11 C 0.26266(10) 0.46884(14) 0.29558(10) 0.0181(4) Uani 1 1 d . . . . .
C12 C 0.27211(11) 0.58193(14) 0.19844(10) 0.0192(4) Uani 1 1 d . . . . .
C13 C 0.22045(11) 0.49322(15) 0.17002(10) 0.0218(4) Uani 1 1 d . . . . .
C14 C 0.33213(12) 0.60690(16) 0.15020(11) 0.0255(4) Uani 1 1 d . . . . .
H14A H 0.380917 0.634439 0.178289 0.031 Uiso 1 1 calc R U . . .
H14B H 0.341406 0.549851 0.117530 0.031 Uiso 1 1 calc R U . . .
C15 C 0.27711(12) 0.69027(16) 0.11112(11) 0.0259(4) Uani 1 1 d . . . . .
H15A H 0.245568 0.667387 0.063854 0.031 Uiso 1 1 calc R U . . .
H15B H 0.302386 0.756710 0.105224 0.031 Uiso 1 1 calc R U . . .
C16 C 0.23437(12) 0.68790(15) 0.17666(11) 0.0241(4) Uani 1 1 d . . . . .
H16A H 0.177920 0.685183 0.161795 0.029 Uiso 1 1 calc R U . . .
H16B H 0.250353 0.742586 0.213630 0.029 Uiso 1 1 calc R U . . .
C21 C 0.34686(11) 0.61763(14) 0.32729(10) 0.0190(4) Uani 1 1 d . . . . .
C22 C 0.31660(11) 0.68383(15) 0.37319(10) 0.0210(4) Uani 1 1 d . . . . .
H22A H 0.262944 0.687309 0.371607 0.025 Uiso 1 1 calc R U . . .
C23 C 0.36650(11) 0.74436(14) 0.42113(10) 0.0209(4) Uani 1 1 d . . . . .
C24 C 0.44501(11) 0.74365(14) 0.42407(10) 0.0184(4) Uani 1 1 d . . . . .
C25 C 0.47368(11) 0.67718(15) 0.37673(11) 0.0223(4) Uani 1 1 d . . . . .
H25A H 0.527167 0.675483 0.377142 0.027 Uiso 1 1 calc R U . . .
C26 C 0.42501(11) 0.61338(14) 0.32895(11) 0.0217(4) Uani 1 1 d . . . . .
H26A H 0.445162 0.567178 0.297646 0.026 Uiso 1 1 calc R U . . .
C27 C 0.49636(11) 0.81237(14) 0.47784(10) 0.0189(4) Uani 1 1 d . . . . .
C28 C 0.59167(12) 0.94886(15) 0.49170(11) 0.0253(4) Uani 1 1 d . . . . .
H28A H 0.622410 0.983641 0.460266 0.038 Uiso 0.06(2) 1 calc R U P . .
H28B H 0.625521 0.910668 0.530518 0.038 Uiso 0.06(2) 1 calc R U P . .
H28C H 0.562754 1.000001 0.514188 0.038 Uiso 0.06(2) 1 calc R U P . .
H28D H 0.584714 0.945899 0.543049 0.038 Uiso 0.94(2) 1 calc R U P . .
H28E H 0.581602 1.018872 0.472796 0.038 Uiso 0.94(2) 1 calc R U P . .
H28F H 0.644369 0.929539 0.489127 0.038 Uiso 0.94(2) 1 calc R U P . .
C31 C 0.17213(11) 0.26794(15) 0.17849(11) 0.0225(4) Uani 1 1 d . . . . .
H31A H 0.214355 0.269812 0.153754 0.027 Uiso 1 1 calc R U . . .
C32 C 0.16471(10) 0.34627(14) 0.22735(10) 0.0190(4) Uani 1 1 d . . . . .
C33 C 0.10563(11) 0.34369(15) 0.26653(11) 0.0214(4) Uani 1 1 d . . . . .
H33A H 0.100577 0.395423 0.301584 0.026 Uiso 1 1 calc R U . . .
C34 C 0.05408(10) 0.26291(15) 0.25278(10) 0.0202(4) Uani 1 1 d . . . . .
C35 C 0.06428(11) 0.18939(14) 0.20077(10) 0.0201(4) Uani 1 1 d . . . . .
C36 C 0.00829(12) 0.10818(16) 0.18161(11) 0.0261(4) Uani 1 1 d . . . . .
C37 C -0.01420(12) 0.25717(17) 0.29017(12) 0.0287(5) Uani 1 1 d . . . . .
S2 S 0.31926(3) 0.26992(3) 0.56165(3) 0.01943(11) Uani 1 1 d . . . . .
F2A F 0.38813(9) 0.58938(12) 0.78798(8) 0.0299(5) Uani 0.795(4) 1 d . . P A 1
F2B F 0.4966(3) 0.5883(4) 0.5682(3) 0.0245(16) Uani 0.205(4) 1 d . . P A 2
F21 F 0.25708(9) 0.06766(12) 0.34018(9) 0.0557(5) Uani 1 1 d . . . . .
F22 F 0.14989(8) -0.00235(11) 0.29420(7) 0.0397(3) Uani 1 1 d . . . . .
F23 F 0.22271(9) -0.07130(11) 0.38584(8) 0.0489(4) Uani 1 1 d . . . . .
O21 O 0.54472(8) 0.62077(11) 0.78601(7) 0.0262(3) Uani 1 1 d . . . . .
O22 O 0.05935(8) 0.41877(11) 0.47390(9) 0.0302(3) Uani 1 1 d . . . . .
N21 N 0.54127(10) 0.73258(13) 0.69139(9) 0.0235(4) Uani 1 1 d . . . . .
H21 H 0.5197(13) 0.7489(17) 0.6485(13) 0.022(6) Uiso 1 1 d . . . . .
N22 N 0.24803(8) 0.45194(11) 0.56364(8) 0.0168(3) Uani 1 1 d . . . . .
N23 N 0.17380(8) 0.33037(11) 0.50542(8) 0.0168(3) Uani 1 1 d . . . . .
N24 N 0.05542(9) 0.09698(12) 0.47545(9) 0.0212(3) Uani 1 1 d . . . . .
N25 N 0.04193(12) -0.13979(14) 0.39659(11) 0.0357(4) Uani 1 1 d . . . . .
C41 C 0.24756(10) 0.35235(14) 0.54339(9) 0.0160(3) Uani 1 1 d . . . . .
C42 C 0.17553(10) 0.50467(14) 0.53630(10) 0.0183(4) Uani 1 1 d . . . . .
C43 C 0.12633(11) 0.41721(14) 0.50125(11) 0.0202(4) Uani 1 1 d . . . . .
C44 C 0.13611(11) 0.57229(15) 0.58744(11) 0.0233(4) Uani 1 1 d . . . . .
H44A H 0.091802 0.538889 0.603143 0.028 Uiso 1 1 calc R U . . .
H44B H 0.171883 0.601198 0.630210 0.028 Uiso 1 1 calc R U . . .
C45 C 0.11377(11) 0.64845(15) 0.52287(12) 0.0246(4) Uani 1 1 d . . . . .
H45A H 0.124126 0.721221 0.536932 0.029 Uiso 1 1 calc R U . . .
H45B H 0.060755 0.639555 0.495288 0.029 Uiso 1 1 calc R U . . .
C46 C 0.17524(11) 0.59920(14) 0.48474(11) 0.0206(4) Uani 1 1 d . . . . .
H46A H 0.224320 0.637256 0.492537 0.025 Uiso 1 1 calc R U . . .
H46B H 0.157020 0.583717 0.431847 0.025 Uiso 1 1 calc R U . . .
C51 C 0.31482(10) 0.50263(13) 0.60297(10) 0.0169(4) Uani 1 1 d . . . . .
C52 C 0.32027(11) 0.52222(14) 0.67763(10) 0.0200(4) Uani 1 1 d . . . . .
H52A H 0.280521 0.501948 0.702487 0.024 Uiso 1 1 calc R U . . .
C53 C 0.38475(11) 0.57186(14) 0.71510(10) 0.0196(4) Uani 1 1 d . . . . .
H53A H 0.388566 0.585232 0.766233 0.024 Uiso 0.205(4) 1 calc R U P A 2
C54 C 0.44414(10) 0.60293(14) 0.68099(10) 0.0184(4) Uani 1 1 d . . . . .
C55 C 0.43641(11) 0.58221(14) 0.60552(10) 0.0200(4) Uani 1 1 d . . . . .
H55A H 0.476072 0.602621 0.580585 0.024 Uiso 0.795(4) 1 calc R U P A 1
C56 C 0.37254(11) 0.53279(14) 0.56622(10) 0.0194(4) Uani 1 1 d . . . . .
H56A H 0.368268 0.519734 0.514991 0.023 Uiso 1 1 calc R U . . .
C57 C 0.51479(11) 0.65289(14) 0.72453(10) 0.0199(4) Uani 1 1 d . . . . .
C58 C 0.61141(12) 0.78605(17) 0.72392(12) 0.0295(5) Uani 1 1 d . . . . .
H58A H 0.610051 0.856143 0.704320 0.044 Uiso 1 1 calc R U . . .
H58B H 0.655528 0.749387 0.711735 0.044 Uiso 1 1 calc R U . . .
H58C H 0.615874 0.788623 0.777594 0.044 Uiso 1 1 calc R U . . .
C61 C 0.08235(10) 0.18988(14) 0.49751(10) 0.0195(4) Uani 1 1 d . . . . .
H61A H 0.055427 0.229365 0.527603 0.023 Uiso 1 1 calc R U . . .
C62 C 0.14801(10) 0.23151(14) 0.47847(10) 0.0171(4) Uani 1 1 d . . . . .
C63 C 0.18632(10) 0.17699(14) 0.43218(10) 0.0190(4) Uani 1 1 d . . . . .
H63A H 0.230071 0.204985 0.416774 0.023 Uiso 1 1 calc R U . . .
C64 C 0.15893(10) 0.08020(14) 0.40894(10) 0.0196(4) Uani 1 1 d . . . . .
C65 C 0.09419(11) 0.04316(14) 0.43327(10) 0.0200(4) Uani 1 1 d . . . . .
C66 C 0.06412(12) -0.05923(16) 0.41291(11) 0.0251(4) Uani 1 1 d . . . . .
C67 C 0.19740(12) 0.01853(16) 0.35755(11) 0.0267(4) Uani 1 1 d . . . . .

loop_
_atom_site_aniso_label
_atom_site_aniso_U_11
_atom_site_aniso_U_22
_atom_site_aniso_U_33
_atom_site_aniso_U_23
_atom_site_aniso_U_13
_atom_site_aniso_U_12
S1 0.0299(3) 0.0196(2) 0.0178(2) 0.00110(18) 0.00348(18) -0.0065(2)
F1 0.0275(6) 0.0396(7) 0.0312(6) -0.0161(6) 0.0103(5) -0.0013(6)
F11 0.0667(11) 0.0715(12) 0.1056(15) -0.0563(11) 0.0658(11) -0.0350(10)
F12 0.0187(6) 0.0733(11) 0.0590(9) 0.0369(8) 0.0109(6) 0.0091(7)
F13 0.0306(7) 0.0559(9) 0.0382(7) 0.0216(7) 0.0127(6) 0.0013(6)
O11 0.0391(8) 0.0261(7) 0.0172(7) 0.0019(6) 0.0010(6) -0.0096(7)
O12 0.0449(9) 0.0321(8) 0.0203(7) 0.0008(6) -0.0039(6) -0.0139(7)
N11 0.0203(8) 0.0191(8) 0.0196(8) -0.0030(6) 0.0032(6) -0.0015(7)
N12 0.0223(8) 0.0178(8) 0.0171(7) 0.0003(6) 0.0022(6) -0.0054(7)
N13 0.0212(8) 0.0174(7) 0.0169(7) -0.0006(6) 0.0027(6) -0.0044(6)
N14 0.0273(9) 0.0206(8) 0.0261(9) -0.0044(7) 0.0074(7) -0.0061(7)
N15 0.0399(11) 0.0341(11) 0.0389(11) -0.0026(9) 0.0066(9) -0.0168(9)
C11 0.0189(9) 0.0156(8) 0.0204(9) -0.0016(7) 0.0051(7) 0.0000(7)
C12 0.0208(9) 0.0190(9) 0.0177(9) 0.0000(7) 0.0031(7) -0.0025(8)
C13 0.0231(9) 0.0203(9) 0.0217(9) 0.0006(8) 0.0036(8) -0.0023(8)
C14 0.0247(10) 0.0299(11) 0.0238(10) 0.0015(8) 0.0090(8) -0.0022(9)
C15 0.0305(11) 0.0245(10) 0.0236(10) 0.0044(8) 0.0068(8) -0.0034(9)
C16 0.0277(10) 0.0203(9) 0.0249(10) 0.0031(8) 0.0063(8) 0.0016(8)
C21 0.0218(9) 0.0159(8) 0.0183(9) 0.0012(7) 0.0014(7) -0.0048(7)
C22 0.0185(9) 0.0241(10) 0.0215(9) 0.0014(8) 0.0062(7) -0.0041(8)
C23 0.0255(10) 0.0183(9) 0.0200(9) -0.0018(7) 0.0070(7) -0.0009(8)
C24 0.0221(9) 0.0143(8) 0.0181(9) 0.0021(7) 0.0019(7) -0.0023(7)
C25 0.0183(9) 0.0209(9) 0.0261(10) -0.0023(8) 0.0004(7) 0.0016(8)
C26 0.0219(9) 0.0161(9) 0.0264(10) -0.0038(7) 0.0026(8) 0.0025(8)
C27 0.0203(9) 0.0144(8) 0.0210(9) 0.0005(7) 0.0012(7) 0.0009(7)
C28 0.0256(10) 0.0201(9) 0.0299(11) -0.0076(8) 0.0044(8) -0.0058(8)
C31 0.0230(9) 0.0221(9) 0.0239(10) -0.0034(8) 0.0087(8) -0.0039(8)
C32 0.0188(9) 0.0170(9) 0.0198(9) 0.0002(7) 0.0003(7) -0.0028(7)
C33 0.0216(9) 0.0187(9) 0.0238(9) -0.0040(7) 0.0043(7) 0.0006(8)
C34 0.0179(9) 0.0207(9) 0.0216(9) 0.0018(7) 0.0026(7) 0.0002(8)
C35 0.0211(9) 0.0178(9) 0.0202(9) 0.0018(7) 0.0010(7) -0.0022(8)
C36 0.0286(10) 0.0249(10) 0.0253(10) -0.0014(8) 0.0065(8) -0.0060(9)
C37 0.0240(10) 0.0288(11) 0.0350(11) -0.0051(9) 0.0097(9) -0.0036(9)
S2 0.0152(2) 0.0164(2) 0.0258(2) -0.00196(18) 0.00163(17) 0.00205(18)
F2A 0.0328(9) 0.0416(10) 0.0161(7) -0.0059(6) 0.0070(6) -0.0107(7)
F2B 0.021(3) 0.030(3) 0.023(3) -0.001(2) 0.007(2) -0.005(2)
F21 0.0508(9) 0.0551(9) 0.0743(11) -0.0378(8) 0.0449(8) -0.0265(8)
F22 0.0452(8) 0.0475(8) 0.0260(6) -0.0132(6) 0.0058(6) -0.0013(7)
F23 0.0628(10) 0.0396(8) 0.0468(8) -0.0025(7) 0.0167(7) 0.0257(7)
O21 0.0284(7) 0.0282(7) 0.0199(7) 0.0026(6) -0.0011(6) -0.0036(6)
O22 0.0150(7) 0.0213(7) 0.0517(9) 0.0023(7) -0.0007(6) 0.0001(6)
N21 0.0255(9) 0.0239(8) 0.0186(8) 0.0006(7) -0.0023(7) -0.0075(7)
N22 0.0140(7) 0.0155(7) 0.0202(8) -0.0008(6) 0.0016(6) 0.0013(6)
N23 0.0141(7) 0.0146(7) 0.0215(8) 0.0000(6) 0.0031(6) -0.0005(6)
N24 0.0205(8) 0.0198(8) 0.0236(8) 0.0003(6) 0.0045(6) -0.0038(7)
N25 0.0476(12) 0.0280(10) 0.0361(10) -0.0102(8) 0.0192(9) -0.0163(9)
C41 0.0158(8) 0.0174(8) 0.0152(8) 0.0015(7) 0.0040(7) -0.0005(7)
C42 0.0130(8) 0.0173(9) 0.0244(9) 0.0011(7) 0.0033(7) 0.0011(7)
C43 0.0191(9) 0.0165(9) 0.0254(9) 0.0028(7) 0.0054(7) -0.0003(7)
C44 0.0218(9) 0.0200(9) 0.0297(10) -0.0011(8) 0.0091(8) 0.0038(8)
C45 0.0193(9) 0.0175(9) 0.0369(11) 0.0007(8) 0.0052(8) 0.0029(8)
C46 0.0177(9) 0.0168(9) 0.0266(10) 0.0035(8) 0.0021(7) -0.0008(7)
C51 0.0160(8) 0.0131(8) 0.0208(9) -0.0008(7) 0.0017(7) 0.0009(7)
C52 0.0210(9) 0.0180(9) 0.0222(9) 0.0018(7) 0.0073(7) 0.0001(8)
C53 0.0249(9) 0.0182(9) 0.0157(8) -0.0014(7) 0.0033(7) 0.0005(8)
C54 0.0205(9) 0.0132(8) 0.0203(9) 0.0006(7) 0.0008(7) 0.0004(7)
C55 0.0191(9) 0.0209(9) 0.0203(9) 0.0023(7) 0.0046(7) -0.0014(8)
C56 0.0209(9) 0.0204(9) 0.0165(9) -0.0005(7) 0.0025(7) 0.0011(8)
C57 0.0214(9) 0.0192(9) 0.0186(9) -0.0023(7) 0.0026(7) -0.0002(8)
C58 0.0291(11) 0.0321(11) 0.0262(10) -0.0038(9) 0.0022(8) -0.0133(9)
C61 0.0178(9) 0.0192(9) 0.0215(9) 0.0006(7) 0.0039(7) -0.0002(7)
C62 0.0165(8) 0.0148(8) 0.0185(9) 0.0023(7) -0.0005(7) -0.0005(7)
C63 0.0156(8) 0.0213(9) 0.0199(9) 0.0014(7) 0.0032(7) -0.0021(7)
C64 0.0190(9) 0.0202(9) 0.0190(9) -0.0006(7) 0.0022(7) -0.0010(8)
C65 0.0222(9) 0.0179(9) 0.0189(9) 0.0001(7) 0.0010(7) -0.0020(8)
C66 0.0278(10) 0.0260(10) 0.0232(10) -0.0032(8) 0.0093(8) -0.0056(9)
C67 0.0262(10) 0.0268(10) 0.0280(10) -0.0046(8) 0.0073(8) -0.0043(9)

loop_
_atom_type_symbol
_atom_type_description
_atom_type_scat_dispersion_real
_atom_type_scat_dispersion_imag
_atom_type_scat_source
C C 0.0033 0.0016 'International Tables Vol C Tables 4.2.6.8 and 6.1.1.4'
H H 0.0000 0.0000 'International Tables Vol C Tables 4.2.6.8 and 6.1.1.4'
N N 0.0061 0.0033 'International Tables Vol C Tables 4.2.6.8 and 6.1.1.4'
O O 0.0106 0.0060 'International Tables Vol C Tables 4.2.6.8 and 6.1.1.4'
F F 0.0171 0.0103 'International Tables Vol C Tables 4.2.6.8 and 6.1.1.4'
S S 0.1246 0.1234 'International Tables Vol C Tables 4.2.6.8 and 6.1.1.4'

loop_
_geom_angle_atom_site_label_1
_geom_angle_atom_site_label_2
_geom_angle_atom_site_label_3
_geom_angle
_geom_angle_site_symmetry_1
_geom_angle_site_symmetry_3
_geom_angle_publ_flag
C27 N11 C28 121.72(17) . . ?
C27 N11 H11 117.4(15) . . ?
C28 N11 H11 120.9(15) . . ?
C11 N12 C21 123.57(15) . . ?
C11 N12 C12 113.63(15) . . ?
C21 N12 C12 122.74(15) . . ?
C11 N13 C13 111.40(15) . . ?
C11 N13 C32 126.11(15) . . ?
C13 N13 C32 122.44(15) . . ?
C35 N14 C31 116.59(16) . . ?
N12 C11 N13 106.67(15) . . ?
N12 C11 S1 127.79(14) . . ?
N13 C11 S1 125.51(14) . . ?
N12 C12 C13 101.72(14) . . ?
N12 C12 C14 120.95(16) . . ?
C13 C12 C14 113.68(16) . . ?
N12 C12 C16 119.78(15) . . ?
C13 C12 C16 112.64(16) . . ?
C14 C12 C16 88.61(14) . . ?
O12 C13 N13 125.07(18) . . ?
O12 C13 C12 128.51(18) . . ?
N13 C13 C12 106.40(15) . . ?
C15 C14 C12 88.38(14) . . ?
C15 C14 H14A 113.9 . . ?
C12 C14 H14A 113.9 . . ?
C15 C14 H14B 113.9 . . ?
C12 C14 H14B 113.9 . . ?
H14A C14 H14B 111.1 . . ?
C14 C15 C16 88.96(14) . . ?
C14 C15 H15A 113.8 . . ?
C16 C15 H15A 113.8 . . ?
C14 C15 H15B 113.8 . . ?
C16 C15 H15B 113.8 . . ?
H15A C15 H15B 111.0 . . ?
C15 C16 C12 88.18(14) . . ?
C15 C16 H16A 114.0 . . ?
C12 C16 H16A 114.0 . . ?
C15 C16 H16B 114.0 . . ?
C12 C16 H16B 114.0 . . ?
H16A C16 H16B 111.2 . . ?
C26 C21 C22 120.98(17) . . ?
C26 C21 N12 120.06(17) . . ?
C22 C21 N12 118.94(17) . . ?
C23 C22 C21 118.12(17) . . ?
C23 C22 H22A 120.9 . . ?
C21 C22 H22A 120.9 . . ?
F1 C23 C22 118.42(17) . . ?
F1 C23 C24 118.67(16) . . ?
C22 C23 C24 122.90(17) . . ?
C23 C24 C25 117.68(17) . . ?
C23 C24 C27 120.08(16) . . ?
C25 C24 C27 122.23(17) . . ?
C26 C25 C24 120.80(18) . . ?
C26 C25 H25A 119.6 . . ?
C24 C25 H25A 119.6 . . ?
C21 C26 C25 119.50(17) . . ?
C21 C26 H26A 120.3 . . ?
C25 C26 H26A 120.3 . . ?
O11 C27 N11 124.26(17) . . ?
O11 C27 C24 120.78(17) . . ?
N11 C27 C24 114.94(16) . . ?
N11 C28 H28A 109.5 . . ?
N11 C28 H28B 109.5 . . ?
H28A C28 H28B 109.5 . . ?
N11 C28 H28C 109.5 . . ?
H28A C28 H28C 109.5 . . ?
H28B C28 H28C 109.5 . . ?
N11 C28 H28D 109.5 . . ?
H28A C28 H28D 141.1 . . ?
H28B C28 H28D 56.3 . . ?
H28C C28 H28D 56.3 . . ?
N11 C28 H28E 109.5 . . ?
H28A C28 H28E 56.3 . . ?
H28B C28 H28E 141.1 . . ?
H28C C28 H28E 56.3 . . ?
H28D C28 H28E 109.5 . . ?
N11 C28 H28F 109.5 . . ?
H28A C28 H28F 56.3 . . ?
H28B C28 H28F 56.3 . . ?
H28C C28 H28F 141.1 . . ?
H28D C28 H28F 109.5 . . ?
H28E C28 H28F 109.5 . . ?
N14 C31 C32 123.17(18) . . ?
N14 C31 H31A 118.4 . . ?
C32 C31 H31A 118.4 . . ?
C33 C32 C31 119.88(17) . . ?
C33 C32 N13 121.52(17) . . ?
C31 C32 N13 118.42(17) . . ?
C32 C33 C34 117.62(17) . . ?
C32 C33 H33A 121.2 . . ?
C34 C33 H33A 121.2 . . ?
C33 C34 C35 118.67(17) . . ?
C33 C34 C37 121.03(17) . . ?
C35 C34 C37 120.22(17) . . ?
N14 C35 C34 123.99(17) . . ?
N14 C35 C36 116.19(17) . . ?
C34 C35 C36 119.79(17) . . ?
N15 C36 C35 175.6(2) . . ?
F11 C37 F12 109.57(19) . . ?
F11 C37 F13 105.19(19) . . ?
F12 C37 F13 105.63(17) . . ?
F11 C37 C34 111.69(17) . . ?
F12 C37 C34 112.33(17) . . ?
F13 C37 C34 112.02(17) . . ?
C57 N21 C58 122.11(17) . . ?
C57 N21 H21 119.4(15) . . ?
C58 N21 H21 118.2(15) . . ?
C41 N22 C51 123.02(15) . . ?
C41 N22 C42 113.32(15) . . ?
C51 N22 C42 123.48(14) . . ?
C41 N23 C43 111.15(15) . . ?
C41 N23 C62 124.83(15) . . ?
C43 N23 C62 123.89(15) . . ?
C65 N24 C61 117.32(16) . . ?
N22 C41 N23 107.01(15) . . ?
N22 C41 S2 127.11(14) . . ?
N23 C41 S2 125.85(14) . . ?
N22 C42 C43 101.32(14) . . ?
N22 C42 C44 121.71(15) . . ?
C43 C42 C44 113.45(15) . . ?
N22 C42 C46 118.88(15) . . ?
C43 C42 C46 113.60(15) . . ?
C44 C42 C46 88.53(14) . . ?
O22 C43 N23 125.02(18) . . ?
O22 C43 C42 128.08(17) . . ?
N23 C43 C42 106.89(15) . . ?
C45 C44 C42 88.50(14) . . ?
C45 C44 H44A 113.9 . . ?
C42 C44 H44A 113.9 . . ?
C45 C44 H44B 113.9 . . ?
C42 C44 H44B 113.9 . . ?
H44A C44 H44B 111.1 . . ?
C44 C45 C46 89.12(14) . . ?
C44 C45 H45A 113.8 . . ?
C46 C45 H45A 113.8 . . ?
C44 C45 H45B 113.8 . . ?
C46 C45 H45B 113.8 . . ?
H45A C45 H45B 111.0 . . ?
C45 C46 C42 88.28(14) . . ?
C45 C46 H46A 113.9 . . ?
C42 C46 H46A 113.9 . . ?
C45 C46 H46B 113.9 . . ?
C42 C46 H46B 113.9 . . ?
H46A C46 H46B 111.1 . . ?
C52 C51 C56 120.93(17) . . ?
C52 C51 N22 118.99(16) . . ?
C56 C51 N22 120.07(16) . . ?
C53 C52 C51 118.62(17) . . ?
C53 C52 H52A 120.7 . . ?
C51 C52 H52A 120.7 . . ?
F2A C53 C52 116.92(17) . . ?
F2A C53 C54 120.45(17) . . ?
C52 C53 C54 122.62(17) . . ?
C52 C53 H53A 118.7 . . ?
C54 C53 H53A 118.7 . . ?
C53 C54 C55 117.09(17) . . ?
C53 C54 C57 120.87(16) . . ?
C55 C54 C57 122.00(17) . . ?
F2B C55 C56 113.7(3) . . ?
F2B C55 C54 123.1(3) . . ?
C56 C55 C54 121.83(17) . . ?
C56 C55 H55A 119.1 . . ?
C54 C55 H55A 119.1 . . ?
C55 C56 C51 118.90(17) . . ?
C55 C56 H56A 120.6 . . ?
C51 C56 H56A 120.6 . . ?
O21 C57 N21 123.89(18) . . ?
O21 C57 C54 121.16(17) . . ?
N21 C57 C54 114.95(16) . . ?
N21 C58 H58A 109.5 . . ?
N21 C58 H58B 109.5 . . ?
H58A C58 H58B 109.5 . . ?
N21 C58 H58C 109.5 . . ?
H58A C58 H58C 109.5 . . ?
H58B C58 H58C 109.5 . . ?
N24 C61 C62 123.03(17) . . ?
N24 C61 H61A 118.5 . . ?
C62 C61 H61A 118.5 . . ?
C63 C62 C61 119.38(17) . . ?
C63 C62 N23 121.01(16) . . ?
C61 C62 N23 119.59(16) . . ?
C62 C63 C64 118.08(17) . . ?
C62 C63 H63A 121.0 . . ?
C64 C63 H63A 121.0 . . ?
C63 C64 C65 118.38(17) . . ?
C63 C64 C67 120.30(17) . . ?
C65 C64 C67 121.30(17) . . ?
N24 C65 C64 123.70(17) . . ?
N24 C65 C66 115.22(17) . . ?
C64 C65 C66 121.08(17) . . ?
N25 C66 C65 178.6(2) . . ?
F23 C67 F21 107.01(18) . . ?
F23 C67 F22 106.12(17) . . ?
F21 C67 F22 106.76(17) . . ?
F23 C67 C64 112.56(17) . . ?
F21 C67 C64 112.03(17) . . ?
F22 C67 C64 111.95(17) . . ?

loop_
_geom_bond_atom_site_label_1
_geom_bond_atom_site_label_2
_geom_bond_distance
_geom_bond_site_symmetry_2
_geom_bond_publ_flag
S1 C11 1.6494(19) . ?
F1 C23 1.348(2) . ?
F11 C37 1.317(3) . ?
F12 C37 1.325(3) . ?
F13 C37 1.337(3) . ?
O11 C27 1.230(2) . ?
O12 C13 1.201(2) . ?
N11 C27 1.332(2) . ?
N11 C28 1.455(2) . ?
N11 H11 0.86(2) . ?
N12 C11 1.347(2) . ?
N12 C21 1.433(2) . ?
N12 C12 1.461(2) . ?
N13 C11 1.401(2) . ?
N13 C13 1.408(2) . ?
N13 C32 1.423(2) . ?
N14 C35 1.339(3) . ?
N14 C31 1.339(2) . ?
N15 C36 1.143(3) . ?
C12 C13 1.507(3) . ?
C12 C14 1.548(3) . ?
C12 C16 1.553(3) . ?
C14 C15 1.545(3) . ?
C14 H14A 0.9900 . ?
C14 H14B 0.9900 . ?
C15 C16 1.546(3) . ?
C15 H15A 0.9900 . ?
C15 H15B 0.9900 . ?
C16 H16A 0.9900 . ?
C16 H16B 0.9900 . ?
C21 C26 1.385(3) . ?
C21 C22 1.387(3) . ?
C22 C23 1.377(3) . ?
C22 H22A 0.9500 . ?
C23 C24 1.387(3) . ?
C24 C25 1.393(3) . ?
C24 C27 1.509(3) . ?
C25 C26 1.389(3) . ?
C25 H25A 0.9500 . ?
C26 H26A 0.9500 . ?
C28 H28A 0.9800 . ?
C28 H28B 0.9800 . ?
C28 H28C 0.9800 . ?
C28 H28D 0.9800 . ?
C28 H28E 0.9800 . ?
C28 H28F 0.9800 . ?
C31 C32 1.384(3) . ?
C31 H31A 0.9500 . ?
C32 C33 1.384(3) . ?
C33 C34 1.386(3) . ?
C33 H33A 0.9500 . ?
C34 C35 1.392(3) . ?
C34 C37 1.508(3) . ?
C35 C36 1.449(3) . ?
S2 C41 1.6516(18) . ?
F2A C53 1.355(2) . ?
F2B C55 1.381(5) . ?
F21 C67 1.329(2) . ?
F22 C67 1.335(2) . ?
F23 C67 1.324(3) . ?
O21 C57 1.232(2) . ?
O22 C43 1.203(2) . ?
N21 C57 1.334(2) . ?
N21 C58 1.455(3) . ?
N21 H21 0.84(2) . ?
N22 C41 1.349(2) . ?
N22 C51 1.431(2) . ?
N22 C42 1.464(2) . ?
N23 C41 1.395(2) . ?
N23 C43 1.404(2) . ?
N23 C62 1.424(2) . ?
N24 C65 1.332(2) . ?
N24 C61 1.335(2) . ?
N25 C66 1.141(3) . ?
C42 C43 1.505(3) . ?
C42 C44 1.552(3) . ?
C42 C46 1.555(3) . ?
C44 C45 1.544(3) . ?
C44 H44A 0.9900 . ?
C44 H44B 0.9900 . ?
C45 C46 1.547(3) . ?
C45 H45A 0.9900 . ?
C45 H45B 0.9900 . ?
C46 H46A 0.9900 . ?
C46 H46B 0.9900 . ?
C51 C52 1.387(3) . ?
C51 C56 1.390(3) . ?
C52 C53 1.382(3) . ?
C52 H52A 0.9500 . ?
C53 C54 1.388(3) . ?
C53 H53A 0.9500 . ?
C54 C55 1.401(3) . ?
C54 C57 1.505(3) . ?
C55 C56 1.385(3) . ?
C55 H55A 0.9500 . ?
C56 H56A 0.9500 . ?
C58 H58A 0.9800 . ?
C58 H58B 0.9800 . ?
C58 H58C 0.9800 . ?
C61 C62 1.391(3) . ?
C61 H61A 0.9500 . ?
C62 C63 1.385(3) . ?
C63 C64 1.389(3) . ?
C63 H63A 0.9500 . ?
C64 C65 1.398(3) . ?
C64 C67 1.503(3) . ?
C65 C66 1.458(3) . ?
